data_7120343
loop_
_publ_author_name
'Narayanam, Nagaraju'
'Fang, Wei-Hui'
'Chintakrinda, Kalpana'
'Zhang, Lei'
'Zhang, Jian'

_publ_section_title
;
 Deep Eutectic-Solvothermal Synthesis of Titanium-Oxo Clusters Protected
 by \p-Conjugate Chromophores
;
_journal_name_full 'Chem. Commun.'
_journal_paper_doi 10.1039/C7CC04388K
_journal_year 2017
_chemical_formula_sum 'C132 H112 Cl2 N12 O22 P2 Ti6'
_chemical_formula_weight 2638.57
_space_group_crystal_system triclinic
_space_group_IT_number 2
_space_group_name_Hall '-P 1'
_space_group_name_H-M_alt 'P -1'
_symmetry_space_group_name_Hall '-P 1'
_symmetry_space_group_name_H-M 'P -1'
_atom_sites_solution_hydrogens mixed
_audit_creation_method SHELXL-2014/7
_audit_update_record
;
2017-05-05 deposited with the CCDC.
2017-06-26 downloaded from the CCDC.
;
_cell_angle_alpha 79.639(4)
_cell_angle_beta 84.629(4)
_cell_angle_gamma 79.585(4)
_cell_formula_units_Z 1
_cell_length_a 14.6424(8)
_cell_length_b 15.0149(8)
_cell_length_c 15.2824(7)
_cell_measurement_reflns_used 8804
_cell_measurement_temperature 293(2)
_cell_measurement_theta_max 74.0910
_cell_measurement_theta_min 3.8990
_cell_volume 3244.2(3)
_computing_structure_refinement 'SHELXL-2014/7 (Sheldrick, 2014)'
_diffrn_ambient_temperature 293(2)
_diffrn_measured_fraction_theta_full 0.999
_diffrn_measured_fraction_theta_max 0.969
_diffrn_measurement_device_type 'multiwire proportional'
_diffrn_measurement_method 'phi and omega scans'
_diffrn_radiation_type CuK\a
_diffrn_radiation_wavelength 1.54178
_diffrn_reflns_av_R_equivalents 0.0368
_diffrn_reflns_av_unetI/netI 0.0444
_diffrn_reflns_Laue_measured_fraction_full 0.999
_diffrn_reflns_Laue_measured_fraction_max 0.969
_diffrn_reflns_limit_h_max 15
_diffrn_reflns_limit_h_min -18
_diffrn_reflns_limit_k_max 17
_diffrn_reflns_limit_k_min -18
_diffrn_reflns_limit_l_max 17
_diffrn_reflns_limit_l_min -18
_diffrn_reflns_number 23497
_diffrn_reflns_point_group_measured_fraction_full 0.999
_diffrn_reflns_point_group_measured_fraction_max 0.969
_diffrn_reflns_theta_full 67.679
_diffrn_reflns_theta_max 74.549
_diffrn_reflns_theta_min 3.862
_diffrn_source 'fine-focus sealed tube'
_diffrn_standards_decay_% none
_diffrn_standards_interval_count none
_diffrn_standards_interval_time none
_diffrn_standards_number none
_exptl_absorpt_coefficient_mu 4.203
_exptl_absorpt_correction_type none
_exptl_crystal_colour Red
_exptl_crystal_density_diffrn 1.351
_exptl_crystal_description Rectangular
_exptl_crystal_F_000 1360
_exptl_crystal_size_max 0.15
_exptl_crystal_size_mid 0.12
_exptl_crystal_size_min 0.10
_refine_diff_density_max 2.590
_refine_diff_density_min -1.095
_refine_diff_density_rms 0.170
_refine_ls_extinction_method none
_refine_ls_goodness_of_fit_ref 1.320
_refine_ls_hydrogen_treatment mixed
_refine_ls_matrix_type full
_refine_ls_number_parameters 813
_refine_ls_number_reflns 12873
_refine_ls_number_restraints 0
_refine_ls_restrained_S_all 1.320
_refine_ls_R_factor_all 0.1205
_refine_ls_R_factor_gt 0.1028
_refine_ls_shift/su_max 0.000
_refine_ls_shift/su_mean 0.000
_refine_ls_structure_factor_coef Fsqd
_refine_ls_weighting_details 'w=1/[\s^2^(Fo^2^)+(0.2000P)^2^] where P=(Fo^2^+2Fc^2^)/3'
_refine_ls_weighting_scheme calc
_refine_ls_wR_factor_gt 0.2938
_refine_ls_wR_factor_ref 0.3210
_reflns_Friedel_coverage 0.000
_reflns_number_gt 10037
_reflns_number_total 12873
_reflns_threshold_expression 'I > 2\s(I)'
_cod_data_source_file c7cc04388k2.cif
_cod_data_source_block PTC-63
_cod_database_code 7120343
_shelx_shelxl_version_number 2014/7
_shelx_space_group_comment
;
The symmetry employed for this shelxl refinement is uniquely defined
by the following loop, which should always be used as a source of
symmetry information in preference to the above space-group names.
They are only intended as comments.
;

loop_
_space_group_symop_operation_xyz
'x, y, z'
'-x, -y, -z'

loop_
_atom_site_label
_atom_site_type_symbol
_atom_site_fract_x
_atom_site_fract_y
_atom_site_fract_z
_atom_site_U_iso_or_equiv
_atom_site_adp_type
_atom_site_occupancy
_atom_site_site_symmetry_order
_atom_site_calc_flag
_atom_site_refinement_flags_posn
_atom_site_refinement_flags_adp
_atom_site_refinement_flags_occupancy
Ti1 Ti 0.01978(6) 0.05557(5) 0.18653(5) 0.0334(2) Uani 1 1 d . . .
Ti2 Ti 0.21216(6) -0.03438(5) 0.04450(6) 0.0325(2) Uani 1 1 d . . .
O2 O -0.0525(2) 0.1406(2) 0.1118(2) 0.0399(7) Uani 1 1 d . . .
Ti3 Ti -0.09581(6) 0.20436(5) 0.00689(5) 0.0328(2) Uani 1 1 d . . .
O3 O 0.1251(2) 0.0170(2) 0.1203(2) 0.0419(8) Uani 1 1 d . . .
P4 P 0.08449(8) 0.10040(7) -0.11832(7) 0.0316(3) Uani 1 1 d . . .
O4 O 0.1620(2) 0.0416(3) -0.0649(2) 0.0428(8) Uani 1 1 d . . .
O5 O 0.1733(2) -0.1368(2) 0.0271(2) 0.0399(7) Uani 1 1 d . . .
O6 O 0.2951(3) -0.0947(2) 0.1327(2) 0.0433(8) Uani 1 1 d . . .
O7 O -0.0404(3) -0.0473(2) 0.1732(2) 0.0426(8) Uani 1 1 d . . .
O8 O -0.1926(3) 0.2826(2) 0.0573(3) 0.0458(8) Uani 1 1 d . . .
O9 O 0.0710(3) 0.1391(3) 0.2359(2) 0.0447(8) Uani 1 1 d . . .
O10 O 0.0125(3) 0.1497(2) -0.0576(3) 0.0460(8) Uani 1 1 d . . .
N11 N 0.2959(3) 0.0795(3) 0.0379(3) 0.0395(9) Uani 1 1 d . . .
N12 N -0.0966(3) 0.0722(3) 0.2933(3) 0.0410(9) Uani 1 1 d . . .
N13 N -0.1083(3) 0.3071(3) -0.1222(3) 0.0412(9) Uani 1 1 d . . .
N14 N 0.0604(3) -0.0444(3) 0.3119(3) 0.0414(9) Uani 1 1 d . . .
N15 N -0.0075(3) 0.3130(3) 0.0083(3) 0.0407(9) Uani 1 1 d . . .
N16 N 0.3347(3) -0.0532(3) -0.0573(3) 0.0403(9) Uani 1 1 d . . .
C1AA C 0.3515(3) -0.1730(4) 0.1610(4) 0.0433(11) Uani 1 1 d . . .
C18 C -0.0548(4) 0.3736(3) -0.1375(4) 0.0429(11) Uani 1 1 d . . .
C19 C -0.0575(4) 0.4357(4) -0.2175(4) 0.0513(13) Uani 1 1 d . . .
H19 H -0.0199 0.4806 -0.2277 0.062 Uiso 1 1 calc R U .
C20 C -0.2347(4) 0.3612(3) 0.0813(4) 0.0431(11) Uani 1 1 d . . .
C21 C 0.0050(3) 0.3742(3) -0.0669(4) 0.0414(11) Uani 1 1 d . . .
C22 C -0.0916(4) 0.0148(4) 0.3715(3) 0.0438(11) Uani 1 1 d . . .
C23 C 0.0705(4) 0.4315(4) -0.0728(4) 0.0497(13) Uani 1 1 d . . .
H23 H 0.0801 0.4714 -0.1256 0.060 Uiso 1 1 calc R U .
C24 C 0.1295(4) 0.1898(3) -0.1940(3) 0.0431(11) Uani 1 1 d . . .
C25 C -0.1627(4) 0.3008(4) -0.1850(4) 0.0504(13) Uani 1 1 d . . .
H25 H -0.1977 0.2537 -0.1745 0.060 Uiso 1 1 calc R U .
C26 C 0.3734(4) -0.2451(4) 0.1115(4) 0.0502(12) Uani 1 1 d . . .
H26 H 0.3508 -0.2379 0.0553 0.060 Uiso 1 1 calc R U .
C27 C 0.1418(4) -0.1020(4) 0.3150(4) 0.0506(13) Uani 1 1 d . . .
H27 H 0.1859 -0.0960 0.2674 0.061 Uiso 1 1 calc R U .
C28 C 0.3464(4) -0.1197(4) -0.1065(4) 0.0473(12) Uani 1 1 d . . .
H28 H 0.3069 -0.1631 -0.0945 0.057 Uiso 1 1 calc R U .
C29 C 0.0858(5) 0.2284(4) -0.2720(4) 0.0519(13) Uani 1 1 d . . .
H29 H 0.0366 0.2039 -0.2870 0.062 Uiso 1 1 calc R U .
C30 C 0.3877(4) -0.1850(4) 0.2441(4) 0.0550(13) Uani 1 1 d . . .
H30 H 0.3749 -0.1376 0.2775 0.066 Uiso 1 1 calc R U .
C32 C -0.1741(4) 0.1347(4) 0.2789(4) 0.0472(11) Uani 1 1 d . . .
H32 H -0.1781 0.1742 0.2245 0.057 Uiso 1 1 calc R U .
C33 C 0.3704(4) 0.0839(4) -0.0200(4) 0.0470(12) Uani 1 1 d . . .
C34 C 0.3911(4) 0.0105(4) -0.0759(4) 0.0477(12) Uani 1 1 d . . .
C36 C -0.2483(4) 0.1425(4) 0.3417(4) 0.0550(13) Uani 1 1 d . . .
H36 H -0.3007 0.1871 0.3301 0.066 Uiso 1 1 calc R U .
C37 C 0.0465(5) 0.2563(5) 0.3272(4) 0.0614(16) Uani 1 1 d . . .
H37 H -0.0086 0.2848 0.3014 0.074 Uiso 1 1 calc R U .
C38 C -0.3009(5) 0.4169(4) 0.0244(6) 0.0639(17) Uani 1 1 d . . .
H38 H -0.3132 0.3982 -0.0274 0.077 Uiso 1 1 calc R U .
C39 C 0.0982(4) 0.1752(4) 0.3002(3) 0.0470(12) Uani 1 1 d . . .
C40 C -0.2175(5) 0.3875(5) 0.1591(4) 0.0609(16) Uani 1 1 d . . .
H40 H -0.1731 0.3523 0.1964 0.073 Uiso 1 1 calc R U .
C42 C 0.1210(4) 0.4297(4) -0.0014(5) 0.0555(14) Uani 1 1 d . . .
H42 H 0.1647 0.4684 -0.0055 0.067 Uiso 1 1 calc R U .
C43 C 0.0969(5) -0.1806(5) 0.4582(4) 0.0644(17) Uani 1 1 d . . .
H43 H 0.1087 -0.2274 0.5067 0.077 Uiso 1 1 calc R U .
C44 C 0.4281(4) -0.3262(4) 0.1452(5) 0.0561(14) Uani 1 1 d . . .
H44 H 0.4419 -0.3735 0.1118 0.067 Uiso 1 1 calc R U .
C45 C 0.1065(4) 0.3694(4) 0.0776(5) 0.0533(13) Uani 1 1 d . . .
H45 H 0.1388 0.3678 0.1277 0.064 Uiso 1 1 calc R U .
C46 C 0.0416(4) 0.3116(4) 0.0783(4) 0.0488(12) Uani 1 1 d . . .
H46 H 0.0319 0.2702 0.1300 0.059 Uiso 1 1 calc R U .
C47 C -0.2715(6) 0.4720(5) 0.1802(6) 0.076(2) Uani 1 1 d . . .
H47 H -0.2648 0.4897 0.2342 0.091 Uiso 1 1 calc R U .
C48 C 0.4239(4) 0.1538(4) -0.0277(5) 0.0607(16) Uani 1 1 d . . .
H48 H 0.4740 0.1566 -0.0696 0.073 Uiso 1 1 calc R U .
C49 C -0.0028(4) -0.0532(4) 0.3816(3) 0.0449(11) Uani 1 1 d . . .
C50 C 0.2742(4) 0.1432(4) 0.0916(4) 0.0501(12) Uani 1 1 d . . .
H50 H 0.2224 0.1405 0.1316 0.060 Uiso 1 1 calc R U .
C51 C 0.2016(5) 0.2275(5) -0.1728(4) 0.0564(14) Uani 1 1 d . . .
H51 H 0.2304 0.2028 -0.1200 0.068 Uiso 1 1 calc R U .
C52 C -0.1632(5) 0.0187(5) 0.4368(4) 0.0626(16) Uani 1 1 d . . .
H52 H -0.1578 -0.0217 0.4907 0.075 Uiso 1 1 calc R U .
C53 C 0.1618(5) -0.1704(5) 0.3878(4) 0.0599(15) Uani 1 1 d . . .
H53 H 0.2190 -0.2093 0.3890 0.072 Uiso 1 1 calc R U .
C54 C -0.2433(4) 0.0831(5) 0.4218(5) 0.0620(16) Uani 1 1 d . . .
H54 H -0.2926 0.0862 0.4648 0.074 Uiso 1 1 calc R U .
C55 C 0.0127(4) -0.1190(5) 0.4553(4) 0.0561(14) Uani 1 1 d . . .
H55 H -0.0319 -0.1230 0.5027 0.067 Uiso 1 1 calc R U .
C56 C 0.1811(5) 0.1331(6) 0.3380(5) 0.0684(19) Uani 1 1 d . . .
H56 H 0.2150 0.0803 0.3198 0.082 Uiso 1 1 calc R U .
C57 C 0.4694(6) 0.3003(7) 0.3059(8) 0.092(3) Uani 1 1 d . . .
C59 C 0.2466(8) 0.5171(6) 0.4881(6) 0.088(3) Uani 1 1 d . . .
H59 H 0.2063 0.4808 0.4745 0.106 Uiso 1 1 calc R U .
C60 C -0.1701(5) 0.3611(5) -0.2654(4) 0.0605(15) Uani 1 1 d . . .
H60 H -0.2100 0.3550 -0.3071 0.073 Uiso 1 1 calc R U .
C61 C 0.1871(8) 0.3383(6) -0.3063(6) 0.089(3) Uani 1 1 d . . .
H61 H 0.2069 0.3880 -0.3441 0.107 Uiso 1 1 calc R U .
C62 C -0.1168(5) 0.4302(4) -0.2820(4) 0.0602(15) Uani 1 1 d . . .
H62 H -0.1204 0.4720 -0.3349 0.072 Uiso 1 1 calc R U .
C63 C 0.4159(4) -0.1269(5) -0.1758(5) 0.0624(16) Uani 1 1 d . . .
H63 H 0.4218 -0.1735 -0.2098 0.075 Uiso 1 1 calc R U .
C64 C 0.3147(6) 0.3634(7) 0.2636(5) 0.080(2) Uani 1 1 d . . .
H64 H 0.2512 0.3630 0.2740 0.096 Uiso 1 1 calc R U .
C65 C 0.3432(7) 0.4247(6) 0.1979(8) 0.100(3) Uani 1 1 d . . .
H65 H 0.3010 0.4671 0.1634 0.120 Uiso 1 1 calc R U .
C66 C 0.4010(5) 0.2182(4) 0.0277(6) 0.0695(19) Uani 1 1 d . . .
H66 H 0.4354 0.2653 0.0239 0.083 Uiso 1 1 calc R U .
C67 C -0.3328(6) 0.5272(5) 0.1219(7) 0.080(2) Uani 1 1 d . . .
H67 H -0.3640 0.5833 0.1351 0.096 Uiso 1 1 calc R U .
C68 C 0.4617(4) 0.0075(5) -0.1429(5) 0.0650(17) Uani 1 1 d . . .
H68 H 0.4996 0.0522 -0.1546 0.078 Uiso 1 1 calc R U .
O69 O 0.5322(4) 0.2414(6) 0.3551(6) 0.118(3) Uani 1 1 d . . .
C70 C 0.3249(4) 0.2118(4) 0.0900(5) 0.0587(15) Uani 1 1 d . . .
H70 H 0.3091 0.2533 0.1295 0.070 Uiso 1 1 calc R U .
C71 C 0.2133(6) 0.1721(8) 0.4053(5) 0.087(3) Uani 1 1 d . . .
H71 H 0.2692 0.1456 0.4307 0.105 Uiso 1 1 calc R U .
C72 C 0.5023(8) 0.3610(7) 0.2382(12) 0.143(6) Uani 1 1 d . . .
H72 H 0.5659 0.3614 0.2288 0.171 Uiso 1 1 calc R U .
C74 C 0.4625(5) -0.3380(5) 0.2280(5) 0.0696(18) Uani 1 1 d . . .
H74 H 0.4988 -0.3934 0.2506 0.083 Uiso 1 1 calc R U .
C75 C -0.3476(5) 0.5001(5) 0.0465(8) 0.082(3) Uani 1 1 d . . .
H75 H -0.3899 0.5375 0.0081 0.098 Uiso 1 1 calc R U .
C76 C 0.1151(5) 0.3034(5) -0.3280(4) 0.0630(16) Uani 1 1 d . . .
H76 H 0.0852 0.3292 -0.3799 0.076 Uiso 1 1 calc R U .
C77 C 0.2326(7) 0.3015(6) -0.2281(6) 0.080(2) Uani 1 1 d . . .
H77 H 0.2821 0.3259 -0.2136 0.096 Uiso 1 1 calc R U .
C78 C 0.3634(14) 0.6233(12) 0.5334(9) 0.150(7) Uani 1 1 d . . .
H78 H 0.4033 0.6582 0.5499 0.180 Uiso 1 1 calc R U .
C80 C 0.4430(6) -0.2674(6) 0.2776(5) 0.078(2) Uani 1 1 d . . .
H80 H 0.4669 -0.2751 0.3333 0.094 Uiso 1 1 calc R U .
C81 C 0.2200(9) 0.5745(6) 0.5511(7) 0.091(3) Uani 1 1 d . . .
C82 C 0.3748(6) 0.3002(8) 0.3170(6) 0.084(2) Uani 1 1 d . . .
H82 H 0.3515 0.2572 0.3610 0.100 Uiso 1 1 calc R U .
C84 C 0.3945(12) 0.5672(12) 0.4700(8) 0.139(6) Uani 1 1 d . . .
H84 H 0.4549 0.5648 0.4443 0.167 Uiso 1 1 calc R U .
C86 C 0.0804(7) 0.2928(7) 0.3936(5) 0.084(3) Uani 1 1 d . . .
H86 H 0.0487 0.3464 0.4120 0.100 Uiso 1 1 calc R U .
C90 C 0.4747(5) -0.0636(6) -0.1923(5) 0.075(2) Uani 1 1 d . . .
H90 H 0.5231 -0.0681 -0.2361 0.090 Uiso 1 1 calc R U .
O91 O 0.1335(7) 0.5801(6) 0.5938(6) 0.123(3) Uani 1 1 d . . .
H91 H 0.0981 0.5633 0.5640 0.184 Uiso 1 1 calc R U .
C92 C 0.3364(9) 0.5153(8) 0.4452(7) 0.104(3) Uani 1 1 d . . .
H92 H 0.3559 0.4796 0.4010 0.125 Uiso 1 1 calc R U .
C95 C 0.1627(7) 0.2469(9) 0.4315(6) 0.096(3) Uani 1 1 d . . .
H95 H 0.1833 0.2698 0.4774 0.115 Uiso 1 1 calc R U .
C104 C 0.4396(8) 0.4231(6) 0.1825(11) 0.134(6) Uani 1 1 d . . .
H104 H 0.4622 0.4633 0.1353 0.161 Uiso 1 1 calc R U .
C110 C 0.2777(10) 0.6277(8) 0.5708(8) 0.107(4) Uani 1 1 d . . .
H110 H 0.2571 0.6678 0.6110 0.128 Uiso 1 1 calc R U .
Cl1 Cl 0.0000 0.5000 0.5000 0.0706(6) Uani 1 2 d S . P
H6 H 0.247(3) -0.056(3) 0.080(3) 0.013(10) Uiso 1 1 d . . .
Cl2 Cl 0.3978(4) 0.0062(5) 0.4056(4) 0.0658(17) Uani 0.25 1 d . . P
Cl3 Cl 0.4542(8) 0.1363(7) 0.5010(8) 0.105(3) Uani 0.25 1 d . . P

loop_
_atom_site_aniso_label
_atom_site_aniso_U_11
_atom_site_aniso_U_22
_atom_site_aniso_U_33
_atom_site_aniso_U_23
_atom_site_aniso_U_13
_atom_site_aniso_U_12
Ti1 0.0376(4) 0.0293(4) 0.0335(4) -0.0056(3) 0.0048(3) -0.0091(3)
Ti2 0.0320(4) 0.0271(4) 0.0371(4) -0.0027(3) 0.0038(3) -0.0076(3)
O2 0.0485(18) 0.0286(15) 0.0418(17) -0.0025(13) -0.0008(14) -0.0089(13)
Ti3 0.0360(4) 0.0218(4) 0.0402(4) -0.0048(3) 0.0037(3) -0.0070(3)
O3 0.0451(18) 0.0388(18) 0.0391(17) -0.0029(14) 0.0090(14) -0.0097(14)
P4 0.0346(6) 0.0245(5) 0.0343(5) -0.0027(4) 0.0061(4) -0.0079(4)
O4 0.0407(18) 0.0407(18) 0.0436(17) -0.0015(14) 0.0031(14) -0.0066(14)
O5 0.0438(18) 0.0334(16) 0.0438(17) -0.0007(13) 0.0009(14) -0.0174(13)
O6 0.0488(19) 0.0326(16) 0.0486(18) -0.0034(14) -0.0079(15) -0.0082(14)
O7 0.053(2) 0.0346(17) 0.0414(17) -0.0029(14) 0.0010(14) -0.0156(15)
O8 0.0451(19) 0.0276(16) 0.062(2) -0.0092(15) 0.0149(16) -0.0061(14)
O9 0.057(2) 0.0434(19) 0.0399(17) -0.0092(15) -0.0001(15) -0.0240(16)
O10 0.0465(19) 0.0368(18) 0.053(2) -0.0125(16) 0.0077(15) -0.0025(15)
N11 0.039(2) 0.0278(18) 0.053(2) -0.0065(16) 0.0063(17) -0.0127(15)
N12 0.046(2) 0.037(2) 0.039(2) -0.0086(16) 0.0077(16) -0.0088(17)
N13 0.041(2) 0.0328(19) 0.047(2) -0.0012(17) 0.0088(17) -0.0091(16)
N14 0.043(2) 0.045(2) 0.0354(19) -0.0055(17) 0.0048(16) -0.0095(17)
N15 0.040(2) 0.0273(18) 0.055(2) -0.0087(17) 0.0031(17) -0.0070(15)
N16 0.0324(19) 0.039(2) 0.048(2) -0.0104(17) 0.0081(16) -0.0061(16)
C1AA 0.032(2) 0.041(3) 0.053(3) 0.004(2) 0.0038(19) -0.0114(19)
C18 0.044(3) 0.027(2) 0.053(3) -0.0041(19) 0.015(2) -0.0075(18)
C19 0.058(3) 0.036(2) 0.057(3) 0.000(2) 0.011(2) -0.015(2)
C20 0.042(2) 0.026(2) 0.060(3) -0.009(2) 0.018(2) -0.0113(18)
C21 0.040(2) 0.027(2) 0.058(3) -0.012(2) 0.014(2) -0.0095(18)
C22 0.044(3) 0.048(3) 0.038(2) -0.007(2) 0.007(2) -0.009(2)
C23 0.047(3) 0.038(3) 0.063(3) -0.012(2) 0.019(2) -0.012(2)
C24 0.054(3) 0.036(2) 0.040(2) -0.0053(19) 0.013(2) -0.016(2)
C25 0.049(3) 0.046(3) 0.054(3) 0.007(2) 0.001(2) -0.019(2)
C26 0.044(3) 0.041(3) 0.064(3) -0.001(2) -0.001(2) -0.011(2)
C27 0.045(3) 0.059(3) 0.044(3) -0.006(2) 0.001(2) -0.004(2)
C28 0.038(2) 0.047(3) 0.059(3) -0.019(2) 0.011(2) -0.009(2)
C29 0.063(3) 0.044(3) 0.045(3) -0.002(2) 0.002(2) -0.007(2)
C30 0.058(3) 0.053(3) 0.052(3) 0.002(3) -0.007(2) -0.010(3)
C32 0.048(3) 0.040(3) 0.049(3) -0.006(2) 0.006(2) -0.004(2)
C33 0.037(2) 0.038(3) 0.066(3) -0.012(2) 0.011(2) -0.012(2)
C34 0.040(3) 0.044(3) 0.060(3) -0.011(2) 0.015(2) -0.012(2)
C36 0.047(3) 0.055(3) 0.060(3) -0.016(3) 0.008(2) -0.001(2)
C37 0.074(4) 0.059(4) 0.053(3) -0.016(3) 0.017(3) -0.023(3)
C38 0.054(3) 0.036(3) 0.103(5) -0.011(3) -0.004(3) -0.012(2)
C39 0.060(3) 0.052(3) 0.034(2) -0.011(2) 0.005(2) -0.024(2)
C40 0.079(4) 0.050(3) 0.059(3) -0.013(3) 0.015(3) -0.030(3)
C42 0.047(3) 0.046(3) 0.080(4) -0.024(3) 0.014(3) -0.021(2)
C43 0.067(4) 0.069(4) 0.045(3) 0.012(3) -0.003(3) -0.001(3)
C44 0.046(3) 0.045(3) 0.076(4) -0.010(3) -0.003(3) -0.005(2)
C45 0.053(3) 0.036(3) 0.074(4) -0.016(3) -0.007(3) -0.008(2)
C46 0.055(3) 0.030(2) 0.062(3) -0.007(2) -0.007(2) -0.009(2)
C47 0.100(6) 0.051(4) 0.082(5) -0.025(3) 0.023(4) -0.029(4)
C48 0.045(3) 0.044(3) 0.092(5) -0.013(3) 0.020(3) -0.015(2)
C49 0.043(3) 0.048(3) 0.040(2) -0.005(2) 0.007(2) -0.008(2)
C50 0.047(3) 0.041(3) 0.065(3) -0.018(2) 0.012(2) -0.011(2)
C51 0.065(4) 0.054(3) 0.054(3) -0.001(3) 0.001(3) -0.030(3)
C52 0.054(3) 0.077(4) 0.048(3) -0.001(3) 0.015(3) -0.008(3)
C53 0.054(3) 0.065(4) 0.054(3) -0.003(3) 0.002(3) 0.001(3)
C54 0.047(3) 0.069(4) 0.065(4) -0.016(3) 0.018(3) -0.002(3)
C55 0.056(3) 0.063(4) 0.043(3) -0.001(3) 0.008(2) -0.006(3)
C56 0.060(4) 0.091(5) 0.056(3) 0.003(3) -0.003(3) -0.033(4)
C57 0.058(4) 0.087(6) 0.146(8) -0.073(6) 0.022(5) -0.013(4)
C59 0.117(8) 0.068(5) 0.083(5) 0.000(4) -0.045(5) -0.018(5)
C60 0.070(4) 0.056(3) 0.056(3) 0.005(3) -0.009(3) -0.022(3)
C61 0.140(8) 0.057(4) 0.070(5) 0.009(4) 0.019(5) -0.044(5)
C62 0.081(4) 0.044(3) 0.048(3) 0.013(2) 0.003(3) -0.014(3)
C63 0.050(3) 0.072(4) 0.070(4) -0.036(3) 0.018(3) -0.010(3)
C64 0.063(4) 0.111(7) 0.072(4) -0.035(5) 0.008(3) -0.022(4)
C65 0.099(7) 0.063(5) 0.143(9) -0.031(5) 0.025(6) -0.030(5)
C66 0.055(3) 0.037(3) 0.118(6) -0.016(3) 0.011(4) -0.018(3)
C67 0.074(5) 0.049(4) 0.113(6) -0.024(4) 0.032(4) -0.006(3)
C68 0.048(3) 0.067(4) 0.084(4) -0.025(3) 0.029(3) -0.023(3)
O69 0.060(3) 0.144(7) 0.158(7) -0.088(6) -0.006(4) 0.019(4)
C70 0.055(3) 0.041(3) 0.085(4) -0.027(3) 0.008(3) -0.012(2)
C71 0.078(5) 0.139(9) 0.054(4) -0.013(5) -0.007(4) -0.043(6)
C72 0.080(6) 0.057(5) 0.284(19) -0.047(8) 0.070(9) -0.019(5)
C74 0.065(4) 0.053(4) 0.080(4) 0.004(3) -0.008(3) 0.007(3)
C75 0.053(4) 0.043(3) 0.147(8) -0.020(4) 0.005(4) -0.003(3)
C76 0.083(4) 0.056(4) 0.044(3) 0.004(3) 0.009(3) -0.015(3)
C77 0.104(6) 0.065(4) 0.078(5) 0.009(4) -0.004(4) -0.055(4)
C78 0.210(17) 0.172(15) 0.101(9) -0.004(9) -0.029(10) -0.128(14)
C80 0.084(5) 0.080(5) 0.060(4) 0.002(4) -0.014(4) 0.004(4)
C81 0.122(8) 0.067(5) 0.085(6) -0.004(4) -0.041(6) -0.007(5)
C82 0.064(4) 0.114(7) 0.076(5) -0.032(5) 0.018(4) -0.019(4)
C84 0.175(14) 0.172(14) 0.090(7) 0.009(9) -0.021(8) -0.103(12)
C86 0.107(6) 0.093(6) 0.068(4) -0.040(4) 0.035(4) -0.056(5)
C90 0.057(4) 0.088(5) 0.086(5) -0.035(4) 0.036(3) -0.024(4)
O91 0.128(7) 0.109(6) 0.148(7) -0.060(6) -0.038(6) -0.009(5)
C92 0.130(9) 0.108(8) 0.071(5) 0.004(5) -0.027(6) -0.021(7)
C95 0.099(7) 0.151(10) 0.063(4) -0.045(6) 0.005(4) -0.068(7)
C104 0.096(7) 0.050(5) 0.243(16) -0.020(7) 0.066(9) -0.022(5)
C110 0.152(11) 0.082(6) 0.100(7) -0.014(5) -0.036(7) -0.044(7)
Cl1 0.1018(18) 0.0515(11) 0.0586(12) -0.0034(9) -0.0088(11) -0.0167(11)
Cl2 0.060(3) 0.073(4) 0.045(3) 0.005(3) 0.021(2) 0.012(3)
Cl3 0.117(7) 0.081(6) 0.105(7) -0.012(5) 0.012(6) -0.002(5)

loop_
_atom_type_symbol
_atom_type_description
_atom_type_scat_dispersion_real
_atom_type_scat_dispersion_imag
_atom_type_scat_source
C C 0.0181 0.0091 'International Tables Vol C Tables 4.2.6.8 and 6.1.1.4'
H H 0.0000 0.0000 'International Tables Vol C Tables 4.2.6.8 and 6.1.1.4'
Cl Cl 0.3639 0.7018 'International Tables Vol C Tables 4.2.6.8 and 6.1.1.4'
N N 0.0311 0.0180 'International Tables Vol C Tables 4.2.6.8 and 6.1.1.4'
O O 0.0492 0.0322 'International Tables Vol C Tables 4.2.6.8 and 6.1.1.4'
P P 0.2955 0.4335 'International Tables Vol C Tables 4.2.6.8 and 6.1.1.4'
Ti Ti 0.2191 1.8069 'International Tables Vol C Tables 4.2.6.8 and 6.1.1.4'

loop_
_geom_angle_atom_site_label_1
_geom_angle_atom_site_label_2
_geom_angle_atom_site_label_3
_geom_angle
_geom_angle_site_symmetry_1
_geom_angle_site_symmetry_3
O2 Ti1 O3 106.30(16) . .
O2 Ti1 O9 96.11(17) . .
O3 Ti1 O9 95.58(17) . .
O2 Ti1 O7 95.34(16) . .
O3 Ti1 O7 93.84(16) . .
O9 Ti1 O7 162.51(16) . .
O2 Ti1 N12 87.70(16) . .
O3 Ti1 N12 165.65(16) . .
O9 Ti1 N12 85.81(16) . .
O7 Ti1 N12 81.49(16) . .
O2 Ti1 N14 158.62(16) . .
O3 Ti1 N14 94.74(15) . .
O9 Ti1 N14 85.34(17) . .
O7 Ti1 N14 79.22(16) . .
N12 Ti1 N14 71.10(16) . .
O3 Ti2 O5 105.72(17) . .
O3 Ti2 O6 95.72(17) . .
O5 Ti2 O6 95.62(16) . .
O3 Ti2 O4 95.78(16) . .
O5 Ti2 O4 94.69(16) . .
O6 Ti2 O4 161.88(17) . .
O3 Ti2 N11 91.35(16) . .
O5 Ti2 N11 162.93(16) . .
O6 Ti2 N11 82.53(16) . .
O4 Ti2 N11 83.24(16) . .
O3 Ti2 N16 161.38(16) . .
O5 Ti2 N16 92.27(16) . .
O6 Ti2 N16 87.11(17) . .
O4 Ti2 N16 77.62(15) . .
N11 Ti2 N16 70.71(16) . .
Ti1 O2 Ti3 158.3(2) . .
O5 Ti3 O2 105.90(16) 2 .
O5 Ti3 O8 93.86(17) 2 .
O2 Ti3 O8 96.20(17) . .
O5 Ti3 O10 94.84(17) 2 .
O2 Ti3 O10 90.75(17) . .
O8 Ti3 O10 166.95(16) . .
O5 Ti3 N15 162.83(16) 2 .
O2 Ti3 N15 91.15(16) . .
O8 Ti3 N15 86.22(15) . .
O10 Ti3 N15 82.60(16) . .
O5 Ti3 N13 92.52(16) 2 .
O2 Ti3 N13 160.79(16) . .
O8 Ti3 N13 87.81(16) . .
O10 Ti3 N13 82.12(16) . .
N15 Ti3 N13 70.32(16) . .
Ti2 O3 Ti1 167.2(2) . .
O7 P4 O4 113.1(2) 2 .
O7 P4 O10 111.5(2) 2 .
O4 P4 O10 110.2(2) . .
O7 P4 C24 107.1(2) 2 .
O4 P4 C24 109.5(2) . .
O10 P4 C24 104.9(2) . .
P4 O4 Ti2 153.1(2) . .
Ti2 O5 Ti3 156.8(2) . 2
C1AA O6 Ti2 144.3(4) . .
P4 O7 Ti1 152.3(2) 2 .
C20 O8 Ti3 155.5(3) . .
C39 O9 Ti1 156.6(3) . .
P4 O10 Ti3 168.8(3) . .
C33 N11 C50 118.4(4) . .
C33 N11 Ti2 119.7(3) . .
C50 N11 Ti2 121.9(3) . .
C22 N12 C32 118.5(4) . .
C22 N12 Ti1 119.7(3) . .
C32 N12 Ti1 121.7(3) . .
C25 N13 C18 119.0(5) . .
C25 N13 Ti3 122.1(3) . .
C18 N13 Ti3 118.9(4) . .
C27 N14 C49 118.9(5) . .
C27 N14 Ti1 121.6(3) . .
C49 N14 Ti1 119.1(4) . .
C46 N15 C21 118.8(5) . .
C46 N15 Ti3 121.2(3) . .
C21 N15 Ti3 119.4(3) . .
C28 N16 C34 118.6(4) . .
C28 N16 Ti2 121.7(3) . .
C34 N16 Ti2 119.3(3) . .
O6 C1AA C30 118.8(5) . .
O6 C1AA C26 122.7(5) . .
C30 C1AA C26 118.5(5) . .
N13 C18 C19 120.7(5) . .
N13 C18 C21 115.8(4) . .
C19 C18 C21 123.5(5) . .
C18 C19 C62 119.9(5) . .
O8 C20 C40 122.3(6) . .
O8 C20 C38 117.1(5) . .
C40 C20 C38 120.5(6) . .
N15 C21 C23 120.7(5) . .
N15 C21 C18 114.7(4) . .
C23 C21 C18 124.6(5) . .
N12 C22 C52 121.9(5) . .
N12 C22 C49 114.8(4) . .
C52 C22 C49 123.2(5) . .
C42 C23 C21 120.4(5) . .
C51 C24 C29 118.7(5) . .
C51 C24 P4 121.2(4) . .
C29 C24 P4 119.9(4) . .
N13 C25 C60 123.5(5) . .
C44 C26 C1AA 120.6(6) . .
N14 C27 C53 121.5(5) . .
N16 C28 C63 122.6(5) . .
C24 C29 C76 120.6(6) . .
C80 C30 C1AA 120.4(7) . .
N12 C32 C36 122.6(5) . .
N11 C33 C48 122.0(5) . .
N11 C33 C34 115.3(4) . .
C48 C33 C34 122.7(5) . .
N16 C34 C68 122.1(5) . .
N16 C34 C33 114.7(4) . .
C68 C34 C33 123.2(5) . .
C32 C36 C54 118.9(5) . .
C86 C37 C39 118.7(8) . .
C75 C38 C20 119.7(8) . .
O9 C39 C56 117.8(6) . .
O9 C39 C37 121.4(6) . .
C56 C39 C37 120.8(6) . .
C20 C40 C47 117.1(7) . .
C23 C42 C45 119.6(5) . .
C53 C43 C55 118.5(6) . .
C26 C44 C74 120.6(6) . .
C42 C45 C46 117.1(6) . .
N15 C46 C45 123.3(5) . .
C67 C47 C40 121.2(7) . .
C66 C48 C33 118.9(6) . .
N14 C49 C55 122.5(5) . .
N14 C49 C22 114.7(5) . .
C55 C49 C22 122.8(5) . .
N11 C50 C70 122.9(5) . .
C24 C51 C77 121.6(6) . .
C54 C52 C22 119.6(6) . .
C27 C53 C43 119.8(6) . .
C52 C54 C36 118.6(5) . .
C49 C55 C43 118.8(5) . .
C39 C56 C71 119.0(8) . .
O69 C57 C72 117.2(9) . .
O69 C57 C82 124.0(11) . .
C72 C57 C82 118.7(11) . .
C92 C59 C81 118.0(10) . .
C62 C60 C25 118.5(6) . .
C76 C61 C77 121.4(6) . .
C60 C62 C19 118.5(5) . .
C90 C63 C28 118.3(6) . .
C65 C64 C82 123.1(9) . .
C64 C65 C104 117.5(11) . .
C48 C66 C70 118.9(6) . .
C75 C67 C47 120.2(7) . .
C34 C68 C90 118.8(6) . .
C50 C70 C66 118.8(6) . .
C95 C71 C56 119.5(9) . .
C57 C72 C104 119.8(9) . .
C80 C74 C44 120.0(6) . .
C67 C75 C38 121.1(8) . .
C61 C76 C29 119.6(7) . .
C61 C77 C51 118.1(7) . .
C110 C78 C84 120.9(12) . .
C74 C80 C30 120.0(7) . .
C110 C81 O91 117.9(11) . .
C110 C81 C59 121.4(12) . .
O91 C81 C59 120.7(10) . .
C57 C82 C64 120.4(10) . .
C92 C84 C78 120.1(15) . .
C37 C86 C95 118.7(8) . .
C63 C90 C68 119.5(6) . .
C84 C92 C59 118.8(13) . .
C71 C95 C86 123.4(7) . .
C65 C104 C72 120.4(11) . .
C78 C110 C81 120.7(13) . .

loop_
_geom_bond_atom_site_label_1
_geom_bond_atom_site_label_2
_geom_bond_distance
_geom_bond_site_symmetry_2
Ti1 O2 1.808(3) .
Ti1 O3 1.825(3) .
Ti1 O9 1.868(3) .
Ti1 O7 1.961(4) .
Ti1 N12 2.258(4) .
Ti1 N14 2.265(4) .
Ti2 O3 1.804(3) .
Ti2 O5 1.803(3) .
Ti2 O6 1.892(4) .
Ti2 O4 1.969(4) .
Ti2 N11 2.261(4) .
Ti2 N16 2.275(4) .
O2 Ti3 1.818(3) .
Ti3 O5 1.818(3) 2
Ti3 O8 1.871(3) .
Ti3 O10 1.920(4) .
Ti3 N15 2.261(4) .
Ti3 N13 2.275(4) .
P4 O7 1.510(4) 2
P4 O4 1.512(4) .
P4 O10 1.518(4) .
P4 C24 1.787(5) .
O5 Ti3 1.817(3) 2
O6 C1AA 1.336(6) .
O7 P4 1.510(4) 2
O8 C20 1.325(6) .
O9 C39 1.326(6) .
N11 C33 1.343(7) .
N11 C50 1.346(7) .
N12 C22 1.342(7) .
N12 C32 1.343(7) .
N13 C25 1.330(7) .
N13 C18 1.352(7) .
N14 C27 1.340(7) .
N14 C49 1.348(6) .
N15 C46 1.339(7) .
N15 C21 1.357(7) .
N16 C28 1.334(7) .
N16 C34 1.349(7) .
C1AA C30 1.393(8) .
C1AA C26 1.403(8) .
C18 C19 1.396(8) .
C18 C21 1.454(8) .
C19 C62 1.396(9) .
C20 C40 1.377(9) .
C20 C38 1.413(9) .
C21 C23 1.387(7) .
C22 C52 1.379(8) .
C22 C49 1.502(7) .
C23 C42 1.367(9) .
C24 C51 1.374(8) .
C24 C29 1.387(8) .
C25 C60 1.389(8) .
C26 C44 1.374(8) .
C27 C53 1.385(9) .
C28 C63 1.403(8) .
C29 C76 1.394(9) .
C30 C80 1.392(10) .
C32 C36 1.384(8) .
C33 C48 1.402(8) .
C33 C34 1.485(8) .
C34 C68 1.385(8) .
C36 C54 1.377(9) .
C37 C86 1.403(10) .
C37 C39 1.420(9) .
C38 C75 1.394(9) .
C39 C56 1.389(9) .
C40 C47 1.440(10) .
C42 C45 1.398(9) .
C43 C53 1.373(9) .
C43 C55 1.401(9) .
C44 C74 1.375(10) .
C45 C46 1.396(8) .
C47 C67 1.380(13) .
C48 C66 1.374(10) .
C49 C55 1.366(8) .
C50 C70 1.370(8) .
C51 C77 1.388(9) .
C52 C54 1.388(9) .
C56 C71 1.425(11) .
C57 O69 1.338(13) .
C57 C72 1.363(17) .
C57 C82 1.379(11) .
C59 C92 1.412(16) .
C59 C81 1.390(14) .
C60 C62 1.382(9) .
C61 C76 1.352(12) .
C61 C77 1.398(12) .
C63 C90 1.371(10) .
C64 C65 1.325(14) .
C64 C82 1.377(13) .
C65 C104 1.406(14) .
C66 C70 1.401(10) .
C67 C75 1.336(13) .
C68 C90 1.391(10) .
C71 C95 1.333(15) .
C72 C104 1.41(2) .
C74 C80 1.386(12) .
C78 C110 1.33(2) .
C78 C84 1.39(2) .
C81 C110 1.349(14) .
C81 O91 1.365(14) .
C84 C92 1.371(16) .
C86 C95 1.397(15) .
